data_4120720
loop_
_publ_author_name
'Laura J. Clouston'
'Randall B. Siedschlag'
'P. Alex Rudd'
'Nora Planas'
'Shuxian Hu'
'Adam D. Miller'
'Laura Gagliardi'
'Connie C. Lu'

_publ_section_title
;
 Systematic Variation of Metal-Metal Bond Order in Metal-Chromium
 Complexes
;
_journal_name_full 'Journal of the American Chemical Society'
_journal_page_first 13142
_journal_page_last 13148
_journal_paper_doi 10.1021/ja406506m
_journal_volume 135
_journal_year 2013
_chemical_formula_moiety 'C39 H60 Cr Mn N4 P3'
_chemical_formula_sum 'C39 H60 Cr Mn N4 P3'
_chemical_formula_weight 784.76
_chemical_name_common MnCrL
_chemical_name_systematic
; 
 ? 
;
_space_group_IT_number 150
_symmetry_cell_setting trigonal
_symmetry_space_group_name_Hall 'P 3 2"'
_symmetry_space_group_name_H-M 'P 3 2 1'
_atom_sites_solution_hydrogens geom
_atom_sites_solution_primary direct
_atom_sites_solution_secondary difmap
_audit_creation_method SHELXL-97
_cell_angle_alpha 90.00
_cell_angle_beta 90.00
_cell_angle_gamma 120.00
_cell_formula_units_Z 2
_cell_length_a 15.9786(18)
_cell_length_b 15.9786(18)
_cell_length_c 11.6916(13)
_cell_measurement_reflns_used 4462
_cell_measurement_temperature 173(2)
_cell_measurement_theta_max 27.235
_cell_measurement_theta_min 2.281
_cell_volume 2585.1(5)
_computing_cell_refinement 'SAINT, Bruker'
_computing_data_collection 'APEX II, Bruker'
_computing_data_reduction 'SAINT, Bruker'
_computing_molecular_graphics 'SHELXTL, Bruker'
_computing_structure_refinement 'SHELXL-97 (Sheldrick, 2008)'
_computing_structure_solution 'SHELXS-97 (Sheldrick, 2008)'
_diffrn_ambient_temperature 173(2)
_diffrn_measured_fraction_theta_full 0.996
_diffrn_measured_fraction_theta_max 0.996
_diffrn_measurement_device_type 'Bruker APEX II CCD'
_diffrn_measurement_method 'area detector, omega scans per phi'
_diffrn_radiation_monochromator graphite
_diffrn_radiation_source 'normal-focus sealed tube'
_diffrn_radiation_type MoK\a
_diffrn_radiation_wavelength 0.71073
_diffrn_reflns_av_R_equivalents 0.0689
_diffrn_reflns_av_sigmaI/netI 0.0715
_diffrn_reflns_limit_h_max 20
_diffrn_reflns_limit_h_min -8
_diffrn_reflns_limit_k_max 13
_diffrn_reflns_limit_k_min -20
_diffrn_reflns_limit_l_max 15
_diffrn_reflns_limit_l_min -15
_diffrn_reflns_number 12767
_diffrn_reflns_theta_full 27.42
_diffrn_reflns_theta_max 27.42
_diffrn_reflns_theta_min 2.28
_exptl_absorpt_coefficient_mu 0.572
_exptl_absorpt_correction_T_max 0.9450
_exptl_absorpt_correction_T_min 0.8942
_exptl_absorpt_correction_type multi-scan
_exptl_absorpt_process_details 'SADABS, R. Blessing, 1995'
_exptl_crystal_colour brown
_exptl_crystal_density_diffrn 1.008
_exptl_crystal_description hexagon
_exptl_crystal_F_000 832
_exptl_crystal_size_max 0.20
_exptl_crystal_size_mid 0.20
_exptl_crystal_size_min 0.10
_platon_squeeze_details
;
Squeeze results consistent with 3 disordered THF molecules
;
_refine_diff_density_max 1.309
_refine_diff_density_min -0.257
_refine_diff_density_rms 0.076
_refine_ls_abs_structure_details 'Flack H D (1983), Acta Cryst. A39, 876-881'
_refine_ls_abs_structure_Flack 0.01(3)
_refine_ls_extinction_method none
_refine_ls_goodness_of_fit_ref 0.989
_refine_ls_hydrogen_treatment constr
_refine_ls_matrix_type full
_refine_ls_number_parameters 149
_refine_ls_number_reflns 3922
_refine_ls_number_restraints 0
_refine_ls_restrained_S_all 0.989
_refine_ls_R_factor_all 0.0634
_refine_ls_R_factor_gt 0.0472
_refine_ls_shift/su_max 0.000
_refine_ls_shift/su_mean 0.000
_refine_ls_structure_factor_coef Fsqd
_refine_ls_weighting_details 'calc w=1/[\s^2^(Fo^2^)+(0.0665P)^2^+0.0000P] where P=(Fo^2^+2Fc^2^)/3'
_refine_ls_weighting_scheme calc
_refine_ls_wR_factor_gt 0.1129
_refine_ls_wR_factor_ref 0.1237
_reflns_number_gt 3040
_reflns_number_total 3922
_reflns_threshold_expression >2sigma(I)
_cod_data_source_file ja406506m_si_004.cif
_cod_data_source_block 12212sq
_cod_database_code 4120720

loop_
_symmetry_equiv_pos_as_xyz
'x, y, z'
'-y, x-y, z'
'-x+y, -x, z'
'x-y, -y, -z'
'-x, -x+y, -z'
'y, x, -z'

loop_
_atom_site_label
_atom_site_type_symbol
_atom_site_fract_x
_atom_site_fract_y
_atom_site_fract_z
_atom_site_U_iso_or_equiv
_atom_site_adp_type
_atom_site_occupancy
_atom_site_symmetry_multiplicity
_atom_site_calc_flag
_atom_site_refinement_flags
Mn1 Mn 0.6667 0.3333 0.29456(5) 0.02141(17) Uani 1 3 d S
Cr1 Cr 0.6667 0.3333 0.45016(6) 0.02105(18) Uani 1 3 d S
P1 P 0.57907(8) 0.16195(5) 0.27843(5) 0.02498(18) Uani 1 1 d .
N1 N 0.6667 0.3333 0.6529(3) 0.0235(8) Uani 1 3 d S
N2 N 0.79963(19) 0.43987(18) 0.4924(2) 0.0248(6) Uani 1 1 d .
C1 C 0.7391(2) 0.4327(2) 0.6817(2) 0.0264(8) Uani 1 1 d .
C2 C 0.7400(3) 0.4741(2) 0.7852(2) 0.0291(6) Uani 1 1 d .
H2A H 0.6911 0.4383 0.8401 0.035 Uiso 1 1 calc R
C3 C 0.8124(3) 0.5684(3) 0.8100(3) 0.0343(8) Uani 1 1 d .
H3A H 0.8131 0.5971 0.8815 0.041 Uiso 1 1 calc R
C4 C 0.8826(3) 0.6194(3) 0.7294(3) 0.0338(8) Uani 1 1 d .
H4A H 0.9328 0.6832 0.7456 0.041 Uiso 1 1 calc R
C5 C 0.8803(2) 0.5775(3) 0.6242(3) 0.0299(7) Uani 1 1 d .
H5A H 0.9292 0.6141 0.5697 0.036 Uiso 1 1 calc R
C6 C 0.8093(2) 0.4844(2) 0.5958(2) 0.0250(7) Uani 1 1 d .
C7 C 0.8745(2) 0.4932(2) 0.4077(2) 0.0261(7) Uani 1 1 d .
H7A H 0.9379 0.5048 0.4357 0.031 Uiso 1 1 calc R
H7B H 0.8794 0.5562 0.3914 0.031 Uiso 1 1 calc R
C8 C 0.6024(3) 0.1036(3) 0.1546(3) 0.0318(8) Uani 1 1 d .
H8A H 0.5679 0.0322 0.1679 0.038 Uiso 1 1 calc R
C9 C 0.5617(4) 0.1236(3) 0.0474(2) 0.0432(8) Uani 1 1 d .
H9A H 0.5831 0.1029 -0.0199 0.065 Uiso 1 1 calc R
H9B H 0.5847 0.1929 0.0420 0.065 Uiso 1 1 calc R
H9C H 0.4909 0.0878 0.0509 0.065 Uiso 1 1 calc R
C10 C 0.7092(3) 0.1388(3) 0.1403(3) 0.0405(9) Uani 1 1 d .
H10A H 0.7184 0.1042 0.0768 0.061 Uiso 1 1 calc R
H10B H 0.7346 0.1268 0.2109 0.061 Uiso 1 1 calc R
H10C H 0.7436 0.2083 0.1239 0.061 Uiso 1 1 calc R
C11 C 0.4457(3) 0.0902(3) 0.2906(3) 0.0336(8) Uani 1 1 d .
H11A H 0.4183 0.1110 0.2269 0.040 Uiso 1 1 calc R
C12 C 0.4125(3) 0.1140(3) 0.4036(3) 0.0374(9) Uani 1 1 d .
H12A H 0.3424 0.0878 0.4014 0.056 Uiso 1 1 calc R
H12B H 0.4452 0.1842 0.4136 0.056 Uiso 1 1 calc R
H12C H 0.4287 0.0850 0.4675 0.056 Uiso 1 1 calc R
C13 C 0.4037(3) -0.0195(3) 0.2784(3) 0.0409(9) Uani 1 1 d .
H13A H 0.3341 -0.0529 0.2935 0.061 Uiso 1 1 calc R
H13B H 0.4352 -0.0412 0.3333 0.061 Uiso 1 1 calc R
H13C H 0.4151 -0.0343 0.2006 0.061 Uiso 1 1 calc R

loop_
_atom_site_aniso_label
_atom_site_aniso_U_11
_atom_site_aniso_U_22
_atom_site_aniso_U_33
_atom_site_aniso_U_23
_atom_site_aniso_U_13
_atom_site_aniso_U_12
Mn1 0.0216(2) 0.0216(2) 0.0211(3) 0.000 0.000 0.01079(12)
Cr1 0.0213(3) 0.0213(3) 0.0205(3) 0.000 0.000 0.01065(13)
P1 0.0292(5) 0.0217(4) 0.0228(3) -0.0018(3) -0.0026(4) 0.0117(5)
N1 0.0248(13) 0.0248(13) 0.0210(17) 0.000 0.000 0.0124(6)
N2 0.0229(14) 0.0271(14) 0.0227(12) -0.0016(10) 0.0007(10) 0.0112(13)
C1 0.0297(18) 0.0291(17) 0.0230(14) 0.0006(12) -0.0035(11) 0.0167(14)
C2 0.034(2) 0.0300(15) 0.0247(12) -0.0008(11) -0.0016(17) 0.0171(19)
C3 0.041(2) 0.0346(19) 0.0285(16) -0.0076(14) -0.0049(14) 0.0198(16)
C4 0.030(2) 0.0304(19) 0.0381(18) -0.0099(14) -0.0100(15) 0.0135(17)
C5 0.0261(18) 0.0331(19) 0.0313(16) -0.0020(14) 0.0003(13) 0.0155(16)
C6 0.0248(17) 0.0276(17) 0.0250(14) -0.0010(13) -0.0055(12) 0.0150(15)
C7 0.0231(17) 0.0256(17) 0.0248(14) -0.0029(13) -0.0003(12) 0.0086(15)
C8 0.040(2) 0.0233(17) 0.0316(16) -0.0062(13) 0.0004(15) 0.0154(16)
C9 0.059(3) 0.045(2) 0.0280(14) -0.0053(13) -0.003(2) 0.028(3)
C10 0.043(2) 0.042(2) 0.0351(18) -0.0061(16) 0.0081(17) 0.020(2)
C11 0.0309(19) 0.0263(19) 0.0378(18) -0.0018(15) -0.0044(15) 0.0100(16)
C12 0.029(2) 0.034(2) 0.044(2) -0.0017(16) 0.0058(16) 0.0123(17)
C13 0.036(2) 0.0245(19) 0.048(2) -0.0015(16) 0.0010(17) 0.0046(17)

loop_
_atom_type_symbol
_atom_type_description
_atom_type_scat_dispersion_real
_atom_type_scat_dispersion_imag
_atom_type_scat_source
C C 0.0033 0.0016 'International Tables Vol C Tables 4.2.6.8 and 6.1.1.4'
H H 0.0000 0.0000 'International Tables Vol C Tables 4.2.6.8 and 6.1.1.4'
N N 0.0061 0.0033 'International Tables Vol C Tables 4.2.6.8 and 6.1.1.4'
P P 0.1023 0.0942 'International Tables Vol C Tables 4.2.6.8 and 6.1.1.4'
Cr Cr 0.3209 0.6236 'International Tables Vol C Tables 4.2.6.8 and 6.1.1.4'
Mn Mn 0.3368 0.7283 'International Tables Vol C Tables 4.2.6.8 and 6.1.1.4'

loop_
_geom_angle_atom_site_label_1
_geom_angle_atom_site_label_2
_geom_angle_atom_site_label_3
_geom_angle
_geom_angle_site_symmetry_1
_geom_angle_site_symmetry_3
Cr1 Mn1 P1 94.55(2) . .
Cr1 Mn1 P1 94.55(2) . 2_655
P1 Mn1 P1 119.379(6) . 2_655
Cr1 Mn1 P1 94.55(2) . 3_665
P1 Mn1 P1 119.378(6) . 3_665
P1 Mn1 P1 119.378(6) 2_655 3_665
Mn1 Cr1 N2 104.22(7) . 3_665
Mn1 Cr1 N2 104.22(7) . .
N2 Cr1 N2 114.17(6) 3_665 .
Mn1 Cr1 N2 104.22(7) . 2_655
N2 Cr1 N2 114.17(6) 3_665 2_655
N2 Cr1 N2 114.17(6) . 2_655
Mn1 Cr1 N1 180.000(1) . .
N2 Cr1 N1 75.78(7) 3_665 .
N2 Cr1 N1 75.78(7) . .
N2 Cr1 N1 75.78(7) 2_655 .
C7 P1 C11 102.23(16) 3_665 .
C7 P1 C8 107.07(16) 3_665 .
C11 P1 C8 101.93(16) . .
C7 P1 Mn1 101.62(10) 3_665 .
C11 P1 Mn1 122.61(12) . .
C8 P1 Mn1 119.31(12) . .
C1 N1 C1 114.86(13) 3_665 2_655
C1 N1 C1 114.86(13) 3_665 .
C1 N1 C1 114.86(13) 2_655 .
C1 N1 Cr1 103.31(17) 3_665 .
C1 N1 Cr1 103.31(17) 2_655 .
C1 N1 Cr1 103.31(18) . .
C6 N2 C7 116.7(3) . .
C6 N2 Cr1 116.9(2) . .
C7 N2 Cr1 122.70(19) . .
C2 C1 C6 121.7(3) . .
C2 C1 N1 122.5(3) . .
C6 C1 N1 115.8(3) . .
C1 C2 C3 120.4(3) . .
C1 C2 H2A 119.8 . .
C3 C2 H2A 119.8 . .
C4 C3 C2 119.1(3) . .
C4 C3 H3A 120.5 . .
C2 C3 H3A 120.5 . .
C3 C4 C5 120.2(3) . .
C3 C4 H4A 119.9 . .
C5 C4 H4A 119.9 . .
C6 C5 C4 122.6(3) . .
C6 C5 H5A 118.7 . .
C4 C5 H5A 118.7 . .
N2 C6 C5 125.9(3) . .
N2 C6 C1 118.0(3) . .
C5 C6 C1 116.1(3) . .
N2 C7 P1 106.0(2) . 2_655
N2 C7 H7A 110.5 . .
P1 C7 H7A 110.5 2_655 .
N2 C7 H7B 110.5 . .
P1 C7 H7B 110.5 2_655 .
H7A C7 H7B 108.7 . .
C10 C8 C9 110.6(3) . .
C10 C8 P1 111.8(2) . .
C9 C8 P1 108.8(3) . .
C10 C8 H8A 108.5 . .
C9 C8 H8A 108.5 . .
P1 C8 H8A 108.5 . .
C8 C9 H9A 109.5 . .
C8 C9 H9B 109.5 . .
H9A C9 H9B 109.5 . .
C8 C9 H9C 109.5 . .
H9A C9 H9C 109.5 . .
H9B C9 H9C 109.5 . .
C8 C10 H10A 109.5 . .
C8 C10 H10B 109.5 . .
H10A C10 H10B 109.5 . .
C8 C10 H10C 109.5 . .
H10A C10 H10C 109.5 . .
H10B C10 H10C 109.5 . .
C13 C11 C12 110.7(3) . .
C13 C11 P1 114.1(3) . .
C12 C11 P1 110.1(2) . .
C13 C11 H11A 107.2 . .
C12 C11 H11A 107.2 . .
P1 C11 H11A 107.2 . .
C11 C12 H12A 109.5 . .
C11 C12 H12B 109.5 . .
H12A C12 H12B 109.5 . .
C11 C12 H12C 109.5 . .
H12A C12 H12C 109.5 . .
H12B C12 H12C 109.5 . .
C11 C13 H13A 109.5 . .
C11 C13 H13B 109.5 . .
H13A C13 H13B 109.5 . .
C11 C13 H13C 109.5 . .
H13A C13 H13C 109.5 . .
H13B C13 H13C 109.5 . .

loop_
_geom_bond_atom_site_label_1
_geom_bond_atom_site_label_2
_geom_bond_distance
_geom_bond_site_symmetry_2
Mn1 Cr1 1.8192(9) .
Mn1 P1 2.3792(7) .
Mn1 P1 2.3792(7) 2_655
Mn1 P1 2.3792(7) 3_665
Cr1 N2 2.010(3) 3_665
Cr1 N2 2.010(3) .
Cr1 N2 2.010(3) 2_655
Cr1 N1 2.370(3) .
P1 C7 1.842(3) 3_665
P1 C11 1.853(4) .
P1 C8 1.858(3) .
N1 C1 1.461(3) 3_665
N1 C1 1.461(3) 2_655
N1 C1 1.461(3) .
N2 C6 1.372(4) .
N2 C7 1.455(4) .
C1 C2 1.376(4) .
C1 C6 1.422(4) .
C2 C3 1.397(5) .
C2 H2A 0.9500 .
C3 C4 1.378(5) .
C3 H3A 0.9500 .
C4 C5 1.391(4) .
C4 H4A 0.9500 .
C5 C6 1.386(5) .
C5 H5A 0.9500 .
C7 P1 1.842(3) 2_655
C7 H7A 0.9900 .
C7 H7B 0.9900 .
C8 C10 1.515(5) .
C8 C9 1.518(5) .
C8 H8A 1.0000 .
C9 H9A 0.9800 .
C9 H9B 0.9800 .
C9 H9C 0.9800 .
C10 H10A 0.9800 .
C10 H10B 0.9800 .
C10 H10C 0.9800 .
C11 C13 1.539(5) .
C11 C12 1.540(5) .
C11 H11A 1.0000 .
C12 H12A 0.9800 .
C12 H12B 0.9800 .
C12 H12C 0.9800 .
C13 H13A 0.9800 .
C13 H13B 0.9800 .
C13 H13C 0.9800 .

loop_
_geom_torsion_atom_site_label_1
_geom_torsion_atom_site_label_2
_geom_torsion_atom_site_label_3
_geom_torsion_atom_site_label_4
_geom_torsion
_geom_torsion_site_symmetry_1
_geom_torsion_site_symmetry_4
P1 Mn1 Cr1 N2 19.92(8) . 3_665
P1 Mn1 Cr1 N2 -100.08(8) 2_655 3_665
P1 Mn1 Cr1 N2 139.92(8) 3_665 3_665
P1 Mn1 Cr1 N2 139.92(8) . .
P1 Mn1 Cr1 N2 19.91(8) 2_655 .
P1 Mn1 Cr1 N2 -100.09(8) 3_665 .
P1 Mn1 Cr1 N2 -100.08(8) . 2_655
P1 Mn1 Cr1 N2 139.92(8) 2_655 2_655
P1 Mn1 Cr1 N2 19.92(8) 3_665 2_655
P1 Mn1 Cr1 N1 52(100) . .
P1 Mn1 Cr1 N1 -68(100) 2_655 .
P1 Mn1 Cr1 N1 172(100) 3_665 .
Cr1 Mn1 P1 C7 -31.03(11) . 3_665
P1 Mn1 P1 C7 66.79(12) 2_655 3_665
P1 Mn1 P1 C7 -128.85(12) 3_665 3_665
Cr1 Mn1 P1 C11 81.81(13) . .
P1 Mn1 P1 C11 179.63(13) 2_655 .
P1 Mn1 P1 C11 -16.00(15) 3_665 .
Cr1 Mn1 P1 C8 -148.36(14) . .
P1 Mn1 P1 C8 -50.54(15) 2_655 .
P1 Mn1 P1 C8 113.82(14) 3_665 .
Mn1 Cr1 N1 C1 -6(100) . 3_665
N2 Cr1 N1 C1 25.98(15) 3_665 3_665
N2 Cr1 N1 C1 -94.01(15) . 3_665
N2 Cr1 N1 C1 145.98(15) 2_655 3_665
Mn1 Cr1 N1 C1 -126(100) . 2_655
N2 Cr1 N1 C1 -94.01(15) 3_665 2_655
N2 Cr1 N1 C1 145.99(15) . 2_655
N2 Cr1 N1 C1 25.99(15) 2_655 2_655
Mn1 Cr1 N1 C1 114(100) . .
N2 Cr1 N1 C1 145.98(15) 3_665 .
N2 Cr1 N1 C1 25.99(15) . .
N2 Cr1 N1 C1 -94.02(15) 2_655 .
Mn1 Cr1 N2 C6 153.0(2) . .
N2 Cr1 N2 C6 -93.94(19) 3_665 .
N2 Cr1 N2 C6 40.0(3) 2_655 .
N1 Cr1 N2 C6 -27.0(2) . .
Mn1 Cr1 N2 C7 -4.7(2) . .
N2 Cr1 N2 C7 108.3(3) 3_665 .
N2 Cr1 N2 C7 -117.8(3) 2_655 .
N1 Cr1 N2 C7 175.3(2) . .
C1 N1 C1 C2 -91.2(3) 3_665 .
C1 N1 C1 C2 45.3(4) 2_655 .
Cr1 N1 C1 C2 157.1(3) . .
C1 N1 C1 C6 88.7(4) 3_665 .
C1 N1 C1 C6 -134.8(3) 2_655 .
Cr1 N1 C1 C6 -23.0(3) . .
C6 C1 C2 C3 -1.7(5) . .
N1 C1 C2 C3 178.2(3) . .
C1 C2 C3 C4 0.1(6) . .
C2 C3 C4 C5 1.0(5) . .
C3 C4 C5 C6 -0.4(5) . .
C7 N2 C6 C5 4.3(5) . .
Cr1 N2 C6 C5 -154.8(3) . .
C7 N2 C6 C1 -177.8(3) . .
Cr1 N2 C6 C1 23.1(4) . .
C4 C5 C6 N2 176.9(3) . .
C4 C5 C6 C1 -1.1(5) . .
C2 C1 C6 N2 -176.0(3) . .
N1 C1 C6 N2 4.1(4) . .
C2 C1 C6 C5 2.2(5) . .
N1 C1 C6 C5 -177.8(3) . .
C6 N2 C7 P1 -177.6(2) . 2_655
Cr1 N2 C7 P1 -19.8(3) . 2_655
C7 P1 C8 C10 -63.1(3) 3_665 .
C11 P1 C8 C10 -170.1(3) . .
Mn1 P1 C8 C10 51.3(3) . .
C7 P1 C8 C9 174.4(3) 3_665 .
C11 P1 C8 C9 67.5(3) . .
Mn1 P1 C8 C9 -71.1(3) . .
C7 P1 C11 C13 -67.0(3) 3_665 .
C8 P1 C11 C13 43.6(3) . .
Mn1 P1 C11 C13 -179.6(2) . .
C7 P1 C11 C12 58.2(3) 3_665 .
C8 P1 C11 C12 168.8(3) . .
Mn1 P1 C11 C12 -54.4(3) . .

loop_
_platon_squeeze_void_nr
_platon_squeeze_void_average_x
_platon_squeeze_void_average_y
_platon_squeeze_void_average_z
_platon_squeeze_void_volume
_platon_squeeze_void_count_electrons
_platon_squeeze_void_content
1 0.000 0.000 -0.016 814 92 ' '
